data_2021025
loop_
_publ_author_name
'Acosta Quintero, Lina M.'
'Burgos, Isidro'
'Palma, Alirio'
'Cobo, Justo'
'Glidewell, Christopher'

_publ_section_title
;
 A concise, efficient and versatile synthesis of amino-substituted
 benzo[<i>b</i>]pyrimido[5,4-<i>f</i>]azepines: synthesis and
 spectroscopic characterization, together with the molecular and
 supramolecular structures of three products and one intermediate
;
_journal_coeditor_code SK3682
_journal_issue 3
_journal_name_full 'Acta Crystallographica Section C'
_journal_page_first
;
;
_journal_paper_doi 10.1107/S2053229618002176
_journal_volume 74
_journal_year 2018
_chemical_formula_iupac 'C21 H19 N5, 0.374H2 O'
_chemical_formula_moiety 'C21 H19 N5, 0.374(H2 O)'
_chemical_formula_sum 'C21 H19.748 N5 O0.374'
_chemical_formula_weight 348.15
_chemical_name_systematic
'4-(1<i>H</i>-Benzo[<i>d</i>]imidazol-1-yl)-6,11-dimethyl-6,11-dihydro-5<i>H</i>-benzo[<i>b</i>]pyrimido[5,4-<i>f</i>]azepine 0.374-hydrate'
_space_group_crystal_system monoclinic
_space_group_IT_number 14
_space_group_name_Hall '-P 2ybc'
_space_group_name_H-M_alt 'P 1 21/c 1'
_symmetry_space_group_name_Hall '-P 2ybc'
_symmetry_space_group_name_H-M 'P 1 21/c 1'
_atom_sites_solution_hydrogens mixed
_audit_creation_method SHELXL-2014
_cell_angle_alpha 90
_cell_angle_beta 103.651(2)
_cell_angle_gamma 90
_cell_formula_units_Z 4
_cell_length_a 11.1086(5)
_cell_length_b 8.7806(3)
_cell_length_c 17.7753(9)
_cell_measurement_reflns_used 3871
_cell_measurement_temperature 100(2)
_cell_measurement_theta_max 27.515
_cell_measurement_theta_min 2.358
_cell_volume 1684.83(13)
_computing_cell_refinement
;
APEX2 (Bruker 2014)
;
_computing_data_collection
;
APEX2 (Bruker 2014)
;
_computing_data_reduction
;
SAINT (Bruker, 2013)
;
_computing_molecular_graphics
;
PLATON (Spek, 2009)
;
_computing_publication_material
;
SHELXL2014 (Sheldrick, 2015) and PLATON (Spek, 2009)
;
_computing_structure_refinement
;
SHELXL2014 (Sheldrick, 2015)
;
_computing_structure_solution
;
SIR92 (Altomare <i>et al.</i>,  1994)
;
_diffrn_ambient_temperature 100(2)
_diffrn_measured_fraction_theta_full 0.998
_diffrn_measured_fraction_theta_max 0.997
_diffrn_measurement_device_type 'Bruker D8 Venture'
_diffrn_measurement_method '\f and \w scans'
_diffrn_radiation_monochromator 'multilayer mirror'
_diffrn_radiation_type MoK\a
_diffrn_radiation_wavelength 0.71073
_diffrn_reflns_av_R_equivalents 0.0505
_diffrn_reflns_limit_h_max 14
_diffrn_reflns_limit_h_min -14
_diffrn_reflns_limit_k_max 9
_diffrn_reflns_limit_k_min -11
_diffrn_reflns_limit_l_max 23
_diffrn_reflns_limit_l_min -22
_diffrn_reflns_number 12545
_diffrn_reflns_theta_full 25.242
_diffrn_reflns_theta_max 27.515
_diffrn_reflns_theta_min 2.358
_diffrn_standards_decay_% 0
_diffrn_standards_interval_count 0
_diffrn_standards_interval_time 0
_diffrn_standards_number 0
_exptl_absorpt_coefficient_mu 0.086
_exptl_absorpt_correction_T_max 0.993
_exptl_absorpt_correction_T_min 0.832
_exptl_absorpt_correction_type multi-scan
_exptl_absorpt_process_details
;
(SADABS2015; Bruker, 2015)
;
_exptl_crystal_colour colourless
_exptl_crystal_density_diffrn 1.373
_exptl_crystal_description block
_exptl_crystal_F_000 735
_exptl_crystal_size_max 0.130
_exptl_crystal_size_mid 0.100
_exptl_crystal_size_min 0.080
_refine_diff_density_max 0.206
_refine_diff_density_min -0.257
_refine_ls_extinction_method none
_refine_ls_goodness_of_fit_ref 1.045
_refine_ls_hydrogen_treatment constr
_refine_ls_matrix_type full
_refine_ls_number_parameters 247
_refine_ls_number_reflns 3868
_refine_ls_number_restraints 0
_refine_ls_restrained_S_all 1.045
_refine_ls_R_factor_all 0.0866
_refine_ls_R_factor_gt 0.0498
_refine_ls_shift/su_max 0.000
_refine_ls_shift/su_mean 0.000
_refine_ls_structure_factor_coef Fsqd
_refine_ls_weighting_details 'w=1/[\s^2^(Fo^2^)+(0.0480P)^2^+0.4718P] where P=(Fo^2^+2Fc^2^)/3'
_refine_ls_weighting_scheme calc
_refine_ls_wR_factor_gt 0.1024
_refine_ls_wR_factor_ref 0.1171
_reflns_number_gt 2711
_reflns_number_total 3868
_reflns_threshold_expression 'I > 2\s(I)'
_cod_data_source_file sk3682sup1.cif
_cod_data_source_block VIIIa
_cod_database_code 2021025
_shelx_space_group_comment
;
The symmetry employed for this shelxl refinement is uniquely defined
by the following loop, which should always be used as a source of
symmetry information in preference to the above space-group names.
They are only intended as comments.
;
_shelx_estimated_absorpt_t_min 0.989
_shelx_estimated_absorpt_t_max 0.993
_shelxl_version_number 2.014

loop_
_space_group_symop_operation_xyz
'x, y, z'
'-x, y+1/2, -z+1/2'
'-x, -y, -z'
'x, -y-1/2, z-1/2'

loop_
_atom_site_type_symbol
_atom_site_label
_atom_site_fract_x
_atom_site_fract_y
_atom_site_fract_z
_atom_site_U_iso_or_equiv
_atom_site_adp_type
_atom_site_calc_flag
_atom_site_occupancy
_atom_site_disorder_assembly
_atom_site_disorder_group
N N1 0.32067(13) 0.58303(16) 0.39329(9) 0.0253(3) Uani d 1 . .
C C2 0.19917(16) 0.5575(2) 0.37653(11) 0.0273(4) Uani d 1 . .
H H2 0.1574 0.5815 0.4159 0.033 Uiso calc 1 . .
N N3 0.12951(13) 0.50222(16) 0.31087(9) 0.0252(3) Uani d 1 . .
C C4 0.19232(15) 0.47720(17) 0.25649(10) 0.0205(4) Uani d 1 . .
C C4A 0.31713(15) 0.50520(17) 0.26273(10) 0.0197(4) Uani d 1 . .
C C5 0.36758(15) 0.49987(19) 0.19083(10) 0.0236(4) Uani d 1 . .
H H5B 0.3007 0.5293 0.1457 0.028 Uiso calc 1 . .
H H5A 0.3915 0.3937 0.1826 0.028 Uiso calc 1 . .
C C6 0.47989(15) 0.60372(19) 0.19372(10) 0.0226(4) Uani d 1 . .
H H6 0.4644 0.7025 0.2178 0.027 Uiso calc 1 . .
C C6A 0.59149(15) 0.52944(18) 0.24631(11) 0.0237(4) Uani d 1 . .
C C7 0.68634(16) 0.46295(19) 0.21789(13) 0.0308(5) Uani d 1 . .
H H7 0.6816 0.4651 0.1638 0.037 Uiso calc 1 . .
C C8 0.78738(17) 0.3939(2) 0.26720(14) 0.0384(5) Uani d 1 . .
H H8 0.8511 0.3499 0.2469 0.046 Uiso calc 1 . .
C C9 0.79488(16) 0.3893(2) 0.34587(14) 0.0371(5) Uani d 1 . .
H H9 0.8646 0.3438 0.3798 0.045 Uiso calc 1 . .
C C10 0.70083(16) 0.45107(19) 0.37542(12) 0.0298(5) Uani d 1 . .
H H10 0.7057 0.4464 0.4294 0.036 Uiso calc 1 . .
C C10A 0.59866(15) 0.52031(18) 0.32585(11) 0.0239(4) Uani d 1 . .
N N11 0.50659(13) 0.58955(15) 0.35900(8) 0.0235(3) Uani d 1 . .
C C11A 0.38147(15) 0.55698(17) 0.33734(10) 0.0209(4) Uani d 1 . .
N N41 0.11810(12) 0.41909(15) 0.18570(8) 0.0205(3) Uani d 1 . .
C C42 0.13352(16) 0.28123(19) 0.15209(11) 0.0278(4) Uani d 1 . .
H H42 0.2007 0.2145 0.1723 0.033 Uiso calc 1 . .
N N43 0.04769(13) 0.25079(16) 0.09017(9) 0.0276(4) Uani d 1 . .
C C43A -0.03192(15) 0.37600(18) 0.08117(10) 0.0197(4) Uani d 1 . .
C C44 -0.13957(16) 0.40407(19) 0.02440(10) 0.0244(4) Uani d 1 . .
H H44 -0.1696 0.3326 -0.0158 0.029 Uiso calc 1 . .
C C45 -0.20093(17) 0.5388(2) 0.02850(11) 0.0275(4) Uani d 1 . .
H H45 -0.2747 0.5605 -0.0095 0.033 Uiso calc 1 . .
C C46 -0.15679(16) 0.6445(2) 0.08761(10) 0.0255(4) Uani d 1 . .
H H46 -0.2007 0.7373 0.0880 0.031 Uiso calc 1 . .
C C47 -0.05152(14) 0.61810(18) 0.14521(10) 0.0193(4) Uani d 1 . .
H H47 -0.0224 0.6892 0.1857 0.023 Uiso calc 1 . .
C C47A 0.00946(14) 0.48146(17) 0.14062(9) 0.0163(3) Uani d 1 . .
C C61 0.49531(16) 0.6370(2) 0.11247(11) 0.0280(4) Uani d 1 . .
H H61A 0.5696 0.6992 0.1157 0.042 Uiso calc 1 . .
H H61C 0.4225 0.6921 0.0833 0.042 Uiso calc 1 . .
H H61B 0.5038 0.5409 0.0861 0.042 Uiso calc 1 . .
C C111 0.55216(17) 0.6643(2) 0.43446(10) 0.0308(5) Uani d 1 . .
H H11C 0.4957 0.7470 0.4401 0.046 Uiso calc 1 . .
H H11A 0.6350 0.7060 0.4375 0.046 Uiso calc 1 . .
H H11B 0.5561 0.5898 0.4760 0.046 Uiso calc 1 . .
O O1 -0.0627(3) 0.0022(5) 0.0018(2) 0.0490(16) Uani d 0.374(4) A -1
H H1A 0.0005 0.0616 0.0191 0.074 Uiso d 0.374(4) A -1
H H1B -0.0466 -0.0577 -0.0336 0.074 Uiso d 0.374(4) A -1

loop_
_atom_site_aniso_label
_atom_site_aniso_U_11
_atom_site_aniso_U_22
_atom_site_aniso_U_33
_atom_site_aniso_U_12
_atom_site_aniso_U_13
_atom_site_aniso_U_23
N1 0.0270(8) 0.0215(7) 0.0235(8) 0.0050(6) -0.0018(7) -0.0012(6)
C2 0.0272(10) 0.0276(9) 0.0244(10) 0.0078(8) 0.0009(8) -0.0004(8)
N3 0.0222(7) 0.0248(7) 0.0262(9) 0.0047(6) 0.0012(7) -0.0020(6)
C4 0.0188(8) 0.0145(7) 0.0238(9) 0.0025(6) -0.0038(7) -0.0025(7)
C4A 0.0184(8) 0.0132(7) 0.0240(9) 0.0026(7) -0.0023(7) -0.0015(7)
C5 0.0188(8) 0.0226(8) 0.0262(10) 0.0008(7) -0.0010(7) -0.0058(7)
C6 0.0192(8) 0.0182(8) 0.0273(10) 0.0012(7) -0.0006(7) -0.0011(7)
C6A 0.0168(8) 0.0129(7) 0.0379(11) -0.0037(7) -0.0004(8) 0.0037(7)
C7 0.0220(9) 0.0222(9) 0.0482(13) -0.0009(8) 0.0081(9) 0.0086(8)
C8 0.0219(9) 0.0254(10) 0.0684(16) 0.0035(8) 0.0115(10) 0.0183(10)
C9 0.0168(9) 0.0241(9) 0.0641(16) -0.0015(8) -0.0030(9) 0.0229(10)
C10 0.0213(9) 0.0181(8) 0.0432(12) -0.0067(7) -0.0065(8) 0.0113(8)
C10A 0.0166(8) 0.0131(7) 0.0364(11) -0.0051(7) -0.0049(8) 0.0042(7)
N11 0.0221(7) 0.0174(7) 0.0242(8) -0.0021(6) -0.0081(6) -0.0006(6)
C11A 0.0215(8) 0.0108(7) 0.0247(10) 0.0023(6) -0.0057(7) 0.0012(7)
N41 0.0151(7) 0.0156(7) 0.0276(8) 0.0014(5) -0.0014(6) -0.0053(6)
C42 0.0245(9) 0.0163(8) 0.0392(12) 0.0023(7) 0.0006(8) -0.0074(8)
N43 0.0274(8) 0.0173(7) 0.0348(9) 0.0000(6) 0.0009(7) -0.0079(7)
C43A 0.0203(8) 0.0153(7) 0.0233(9) -0.0031(7) 0.0047(7) -0.0013(7)
C44 0.0257(9) 0.0239(8) 0.0209(9) -0.0080(7) 0.0001(8) -0.0044(7)
C45 0.0239(9) 0.0304(9) 0.0227(10) 0.0008(8) -0.0056(8) 0.0000(8)
C46 0.0233(9) 0.0227(8) 0.0280(10) 0.0047(7) 0.0012(8) -0.0012(7)
C47 0.0174(8) 0.0188(8) 0.0212(9) -0.0011(7) 0.0034(7) -0.0038(7)
C47A 0.0135(7) 0.0175(8) 0.0173(9) -0.0027(6) 0.0024(7) -0.0006(6)
C61 0.0239(9) 0.0269(9) 0.0309(11) 0.0043(8) 0.0021(8) -0.0005(8)
C111 0.0337(10) 0.0289(9) 0.0225(10) -0.0127(8) -0.0081(8) 0.0036(8)
O1 0.027(2) 0.065(3) 0.053(3) -0.003(2) 0.0038(19) -0.044(2)

loop_
_atom_type_symbol
_atom_type_description
_atom_type_scat_dispersion_real
_atom_type_scat_dispersion_imag
_atom_type_scat_source
C C 0.0033 0.0016 'International Tables Vol C Tables 4.2.6.8 and 6.1.1.4'
H H 0.0000 0.0000 'International Tables Vol C Tables 4.2.6.8 and 6.1.1.4'
N N 0.0061 0.0033 'International Tables Vol C Tables 4.2.6.8 and 6.1.1.4'
O O 0.0106 0.0060 'International Tables Vol C Tables 4.2.6.8 and 6.1.1.4'

loop_
_geom_angle_atom_site_label_1
_geom_angle_atom_site_label_2
_geom_angle_atom_site_label_3
_geom_angle
C2 N1 C11A 117.70(15)
N3 C2 N1 127.37(18)
N3 C2 H2 116.3
N1 C2 H2 116.3
C2 N3 C4 113.54(15)
N3 C4 C4A 126.55(16)
N3 C4 N41 113.89(14)
C4A C4 N41 119.54(16)
C4 C4A C11A 113.81(16)
C4 C4A C5 119.33(15)
C11A C4A C5 126.30(15)
C4A C5 C6 114.40(14)
C4A C5 H5B 108.7
C6 C5 H5B 108.7
C4A C5 H5A 108.7
C6 C5 H5A 108.7
H5B C5 H5A 107.6
C6A C6 C61 114.18(14)
C6A C6 C5 107.78(14)
C61 C6 C5 110.75(14)
C6A C6 H6 108.0
C61 C6 H6 108.0
C5 C6 H6 108.0
C7 C6A C10A 118.21(16)
C7 C6A C6 122.27(17)
C10A C6A C6 119.46(15)
C8 C7 C6A 121.3(2)
C8 C7 H7 119.4
C6A C7 H7 119.4
C9 C8 C7 119.85(19)
C9 C8 H8 120.1
C7 C8 H8 120.1
C8 C9 C10 120.11(18)
C8 C9 H9 119.9
C10 C9 H9 119.9
C9 C10 C10A 120.2(2)
C9 C10 H10 119.9
C10A C10 H10 119.9
C6A C10A C10 120.33(17)
C6A C10A N11 121.05(15)
C10 C10A N11 118.50(17)
C11A N11 C10A 124.55(14)
C11A N11 C111 116.96(15)
C10A N11 C111 116.06(14)
N1 C11A N11 113.94(15)
N1 C11A C4A 120.85(15)
N11 C11A C4A 125.19(16)
C42 N41 C47A 105.97(13)
C42 N41 C4 126.27(14)
C47A N41 C4 127.49(13)
N43 C42 N41 113.92(15)
N43 C42 H42 123.0
N41 C42 H42 123.0
C42 N43 C43A 104.64(14)
C44 C43A N43 129.40(15)
C44 C43A C47A 120.21(15)
N43 C43A C47A 110.39(14)
C45 C44 C43A 117.73(16)
C45 C44 H44 121.1
C43A C44 H44 121.1
C44 C45 C46 121.29(17)
C44 C45 H45 119.4
C46 C45 H45 119.4
C47 C46 C45 122.01(16)
C47 C46 H46 119.0
C45 C46 H46 119.0
C46 C47 C47A 116.18(15)
C46 C47 H47 121.9
C47A C47 H47 121.9
C47 C47A N41 132.34(15)
C47 C47A C43A 122.56(15)
N41 C47A C43A 105.06(13)
C6 C61 H61A 109.5
C6 C61 H61C 109.5
H61A C61 H61C 109.5
C6 C61 H61B 109.5
H61A C61 H61B 109.5
H61C C61 H61B 109.5
N11 C111 H11C 109.5
N11 C111 H11A 109.5
H11C C111 H11A 109.5
N11 C111 H11B 109.5
H11C C111 H11B 109.5
H11A C111 H11B 109.5
H1A O1 H1B 109.5

loop_
_geom_bond_atom_site_label_1
_geom_bond_atom_site_label_2
_geom_bond_distance
N1 C2 1.331(2)
N1 C11A 1.347(2)
C2 N3 1.331(2)
C2 H2 0.9500
N3 C4 1.337(2)
C4 C4A 1.387(2)
C4 N41 1.426(2)
C4A C11A 1.424(2)
C4A C5 1.513(2)
C5 C6 1.536(2)
C5 H5B 0.9900
C5 H5A 0.9900
C6 C6A 1.513(2)
C6 C61 1.522(3)
C6 H6 1.0000
C6A C7 1.399(3)
C6A C10A 1.399(3)
C7 C8 1.390(3)
C7 H7 0.9500
C8 C9 1.382(3)
C8 H8 0.9500
C9 C10 1.386(3)
C9 H9 0.9500
C10 C10A 1.401(2)
C10 H10 0.9500
C10A N11 1.431(2)
N11 C11A 1.382(2)
N11 C111 1.472(2)
N41 C42 1.378(2)
N41 C47A 1.394(2)
C42 N43 1.303(2)
C42 H42 0.9500
N43 C43A 1.396(2)
C43A C44 1.393(2)
C43A C47A 1.399(2)
C44 C45 1.376(3)
C44 H44 0.9500
C45 C46 1.401(2)
C45 H45 0.9500
C46 C47 1.380(2)
C46 H46 0.9500
C47 C47A 1.390(2)
C47 H47 0.9500
C61 H61A 0.9800
C61 H61C 0.9800
C61 H61B 0.9800
C111 H11C 0.9800
C111 H11A 0.9800
C111 H11B 0.9800
O1 H1A 0.8702
O1 H1B 0.8701

loop_
_geom_hbond_atom_site_label_D
_geom_hbond_atom_site_label_H
_geom_hbond_atom_site_label_A
_geom_hbond_site_symmetry_A
_geom_hbond_distance_DH
_geom_hbond_distance_HA
_geom_hbond_distance_DA
_geom_hbond_angle_DHA
_geom_hbond_publ_flag
O1 H1A N43 . 0.87 2.08 2.798(4) 140 no
O1 H1B N43 3_555 0.87 1.97 2.786(4) 156 no
C2 H2 O1 2_555 0.95 2.11 2.960(4) 148 no
C6 H6 Cg3 2_655 1.00 2.82 3.6820(18) 145 no
C42 H42 Cg3 2_645 0.95 2.54 3.4311(19) 156 no

loop_
_geom_torsion_atom_site_label_1
_geom_torsion_atom_site_label_2
_geom_torsion_atom_site_label_3
_geom_torsion_atom_site_label_4
_geom_torsion
C11A N1 C2 N3 3.1(3)
N1 C2 N3 C4 -2.9(3)
C2 N3 C4 C4A -1.0(2)
C2 N3 C4 N41 -179.51(14)
N3 C4 C4A C11A 4.0(2)
N41 C4 C4A C11A -177.55(13)
N3 C4 C4A C5 -167.93(16)
N41 C4 C4A C5 10.5(2)
C4 C4A C5 C6 150.99(15)
C11A C4A C5 C6 -19.8(2)
C4A C5 C6 C6A 75.17(18)
C4A C5 C6 C61 -159.28(14)
C61 C6 C6A C7 -15.3(2)
C5 C6 C6A C7 108.24(18)
C61 C6 C6A C10A 167.59(15)
C5 C6 C6A C10A -68.92(19)
C10A C6A C7 C8 -2.1(2)
C6 C6A C7 C8 -179.29(16)
C6A C7 C8 C9 0.4(3)
C7 C8 C9 C10 1.2(3)
C8 C9 C10 C10A -0.9(3)
C7 C6A C10A C10 2.3(2)
C6 C6A C10A C10 179.57(14)
C7 C6A C10A N11 178.24(14)
C6 C6A C10A N11 -4.5(2)
C9 C10 C10A C6A -0.8(2)
C9 C10 C10A N11 -176.87(15)
C6A C10A N11 C11A 57.8(2)
C10 C10A N11 C11A -126.17(17)
C6A C10A N11 C111 -140.51(16)
C10 C10A N11 C111 35.5(2)
C2 N1 C11A N11 178.62(14)
C2 N1 C11A C4A 0.5(2)
C10A N11 C11A N1 154.19(15)
C111 N11 C11A N1 -7.3(2)
C10A N11 C11A C4A -27.8(2)
C111 N11 C11A C4A 170.65(15)
C4 C4A C11A N1 -3.6(2)
C5 C4A C11A N1 167.63(15)
C4 C4A C11A N11 178.50(15)
C5 C4A C11A N11 -10.2(3)
N3 C4 N41 C42 -119.01(18)
C4A C4 N41 C42 62.4(2)
N3 C4 N41 C47A 54.2(2)
C4A C4 N41 C47A -124.41(17)
C47A N41 C42 N43 1.0(2)
C4 N41 C42 N43 175.39(16)
N41 C42 N43 C43A -0.3(2)
C42 N43 C43A C44 179.99(18)
C42 N43 C43A C47A -0.5(2)
N43 C43A C44 C45 -179.40(17)
C47A C43A C44 C45 1.2(3)
C43A C44 C45 C46 0.1(3)
C44 C45 C46 C47 -1.2(3)
C45 C46 C47 C47A 1.0(3)
C46 C47 C47A N41 177.65(17)
C46 C47 C47A C43A 0.3(2)
C42 N41 C47A C47 -178.84(18)
C4 N41 C47A C47 6.8(3)
C42 N41 C47A C43A -1.19(18)
C4 N41 C47A C43A -175.52(16)
C44 C43A C47A C47 -1.4(2)
N43 C43A C47A C47 179.03(15)
C44 C43A C47A N41 -179.37(15)
N43 C43A C47A N41 1.09(18)

_cod_database_fobs_code 2021025
